data_4322151
loop_
_publ_author_name
'Yoshiki Shii'
'Yuri Motoda'
'Toshihiro Matsuo'
'Fumiaki Kai'
'Toshio Nakashima'
'Jean-Pierre Tuchagues'
'Naohide Matsumoto'

_publ_contact_author
;
Naohide Matsumoto
 Department of Chemistry, Faculty of Science, Kumamoto University,
Kurokami 2-39-1, Kumamoto 860-8555, Japan
;
_publ_contact_author_email 'naohide@aster.sci.kumamoto-u.ac.jp '
_publ_contact_author_fax +81-96-342-3390
_publ_contact_author_phone ' +81-96-342-3390'
_publ_section_title
;
 Deprotonation-Induced Enantioselective Aggregation and
 Deprotonation-Induced Ligand Rearrangement of Copper(II) Complexes Yield
 1D Homochiral and Heterochiral Chains and a Cyclic Tetramer, Respectively
;
_journal_name_full 'Inorganic Chemistry'
_journal_page_first 3513
_journal_page_last 3522
_journal_paper_doi 10.1021/ic9813260
_journal_volume 38
_journal_year 1999
_chemical_formula_sum 'C27 H30 Cl Cu N7 O4'
_space_group_IT_number 14
_symmetry_cell_setting monoclinic
_symmetry_Int_Tables_number 14
_symmetry_space_group_name_Hall '-P 2ybc'
_symmetry_space_group_name_H-M 'P 1 21/c 1'
_audit_creation_date 'Tue Jan 13 12:36:02 1998'
_audit_creation_method 'from TEXRAY.INF file'
_cell_angle_alpha 90
_cell_angle_beta 114.97(2)
_cell_angle_gamma 90
_cell_formula_units_Z 4.00
_cell_length_a 11.156(3)
_cell_length_b 20.768(3)
_cell_length_c 13.065(3)
_cell_measurement_reflns_used 25
_cell_measurement_temperature 20.0
_cell_measurement_theta_max 13.80
_cell_measurement_theta_min 3.91
_cell_volume 2744.1(11)
_computing_cell_refinement 'MSC/AFC Diffractometer Control'
_computing_data_collection 'MSC/AFC Diffractometer Control'
_computing_data_reduction 'teXsan: PROCESS (MSC)'
_computing_publication_material 'teXsan: FINISH (MSC)'
_computing_structure_refinement 'teXsan: LS (MSC)'
_diffrn_ambient_temperature 20.0
_diffrn_measurement_device AFC7R
_diffrn_measurement_method 'omega/2-theta scans'
_diffrn_orient_matrix_UB_11 -0.00563
_diffrn_orient_matrix_UB_12 0.04797
_diffrn_orient_matrix_UB_13 0.00290
_diffrn_orient_matrix_UB_21 0.01901
_diffrn_orient_matrix_UB_22 -0.00253
_diffrn_orient_matrix_UB_23 0.08186
_diffrn_orient_matrix_UB_31 0.09687
_diffrn_orient_matrix_UB_32 0.00328
_diffrn_orient_matrix_UB_33 0.02048
_diffrn_radiation_monochromator graphite
_diffrn_radiation_source 'X-ray tube'
_diffrn_radiation_type MoKalpha
_diffrn_radiation_wavelength 0.7107
_diffrn_reflns_av_R_equivalents 2.32
_diffrn_reflns_limit_h_max 12
_diffrn_reflns_limit_h_min 0
_diffrn_reflns_limit_k_max 14
_diffrn_reflns_limit_k_min 0
_diffrn_reflns_limit_l_max 13
_diffrn_reflns_limit_l_min -12
_diffrn_reflns_number 4690
_diffrn_reflns_theta_max 23.9998
_diffrn_standards_decay_% 0.25
_diffrn_standards_interval_count 0
_diffrn_standards_number 0
_exptl_absorpt_coefficient_mu_cm 9.410
_exptl_crystal_colour green
_exptl_crystal_density_diffrn 1.490
_exptl_crystal_description prismatic
_exptl_crystal_F_000 1276.00
_exptl_crystal_size_max 0.300
_exptl_crystal_size_min 0.200
_refine_diff_density_max -1.31330
_refine_diff_density_min 1.21880
_refine_ls_extinction_coef 2.90120
_refine_ls_extinction_method Zachariasen_type_2_Gaussian_isotropic
_refine_ls_goodness_of_fit_obs 3.650
_refine_ls_matrix_type full
_refine_ls_number_parameters 399
_refine_ls_number_reflns 3011
_refine_ls_number_restraints 0
_refine_ls_R_factor_obs 0.0690
_refine_ls_shift/esd_max 0.0270
_refine_ls_structure_factor_coef F
_refine_ls_weighting_scheme sigma
_refine_ls_wR_factor_obs 0.0500
_cod_data_source_file ic9813260_2.cif
_cod_data_source_block Cu(3_4)Ph'_ClO4
_cod_original_cell_volume 2744(1)
_cod_original_sg_symbol_H-M 'P 21/c '
_cod_original_formula_sum 'C27 H30 N7 O4 Cl Cu'
_cod_database_code 4322151

loop_
_symmetry_equiv_pos_as_xyz
'   +x,   +y,   +z'
'   -x,1/2+y,1/2-z'
'   -x,   -y,   -z'
'   +x,1/2-y,1/2+z'

loop_
_atom_site_aniso_label
_atom_site_aniso_U_11
_atom_site_aniso_U_22
_atom_site_aniso_U_33
_atom_site_aniso_U_12
_atom_site_aniso_U_13
_atom_site_aniso_U_23
Cu1 0.0322(5) 0.0282(5) 0.0308(5) 0.0033(5) 0.0047(4) -0.0029(5)
Cl1 0.063(2) 0.084(2) 0.064(2) -0.007(2) 0.000(2) -0.012(2)
O1 0.22(1) 0.095(8) 0.098(7) -0.006(7) -0.015(7) -0.025(6)
O2 0.132(9) 0.137(9) 0.124(8) -0.002(6) -0.030(6) 0.034(6)
O3 0.26(1) 0.138(9) 0.079(8) 0.070(8) 0.013(7) -0.019(6)
O4 0.15(1) 0.59(3) 0.45(2) -0.04(1) 0.16(1) -0.04(2)
N1 0.037(5) 0.037(4) 0.044(5) -0.004(3) 0.008(3) -0.001(3)
N2 0.040(5) 0.046(5) 0.053(5) -0.006(3) 0.012(4) -0.003(4)
N3 0.039(5) 0.032(4) 0.037(4) 0.009(3) 0.014(3) -0.004(3)
N4 0.046(5) 0.036(4) 0.036(4) 0.006(3) 0.011(3) -0.001(3)
N5 0.054(5) 0.032(4) 0.046(5) -0.002(3) 0.022(4) -0.006(3)
N6 0.041(5) 0.051(5) 0.039(5) 0.008(3) 0.011(4) 0.006(4)
N7 0.033(4) 0.039(4) 0.035(4) -0.003(3) 0.007(3) 0.000(3)
C1 0.051(6) 0.048(6) 0.051(6) 0.007(5) 0.011(5) 0.006(5)
C2 0.057(8) 0.050(6) 0.042(6) 0.003(5) 0.010(5) -0.002(5)
C3 0.08(1) 0.056(7) 0.062(7) 0.021(6) 0.038(7) 0.017(5)
C4 0.042(6) 0.060(7) 0.055(8) 0.017(5) 0.017(5) 0.020(6)
C5 0.045(6) 0.050(6) 0.054(7) 0.008(4) 0.016(5) 0.013(4)
C6 0.037(6) 0.035(5) 0.043(6) 0.007(4) 0.010(4) 0.009(4)
C7 0.026(6) 0.029(5) 0.033(5) -0.001(4) 0.002(4) 0.005(4)
C8 0.039(6) 0.038(6) 0.045(6) -0.017(4) 0.000(4) -0.016(4)
C9 0.049(6) 0.031(5) 0.037(6) -0.009(4) 0.010(4) -0.011(4)
C10 0.045(7) 0.037(5) 0.040(6) -0.001(4) 0.011(5) -0.004(4)
C11 0.054(6) 0.055(6) 0.040(5) 0.000(4) 0.020(4) -0.006(4)
C12 0.035(5) 0.062(7) 0.056(6) -0.005(5) 0.023(4) -0.005(5)
C13 0.073(7) 0.050(6) 0.051(6) 0.010(5) 0.035(5) 0.012(5)
C14 0.047(6) 0.047(6) 0.073(7) -0.001(4) 0.026(5) 0.009(5)
C15 0.040(5) 0.046(6) 0.047(6) 0.010(4) 0.010(4) 0.000(4)
C16 0.051(6) 0.030(5) 0.061(7) 0.016(4) 0.023(5) 0.002(4)
C17 0.062(6) 0.040(6) 0.051(6) 0.010(5) 0.015(5) -0.012(4)
C18 0.038(6) 0.047(6) 0.038(6) 0.001(4) 0.008(4) -0.006(4)
C19 0.032(5) 0.052(6) 0.037(5) 0.003(4) 0.007(4) -0.004(4)
C20 0.022(5) 0.063(7) 0.038(5) -0.002(4) -0.002(4) 0.002(4)
C21 0.031(5) 0.041(6) 0.031(5) 0.006(4) 0.009(4) 0.006(4)
C22 0.047(6) 0.033(5) 0.034(5) 0.004(4) 0.007(4) 0.006(4)
C23 0.076(7) 0.040(6) 0.051(6) 0.014(5) 0.026(5) 0.006(5)
C24 0.13(1) 0.058(8) 0.061(7) 0.041(8) 0.045(8) 0.011(6)
C25 0.10(1) 0.039(7) 0.048(7) 0.000(7) 0.011(7) -0.004(5)
C26 0.078(8) 0.056(8) 0.043(6) -0.003(6) -0.004(5) 0.002(5)
C27 0.060(7) 0.043(6) 0.032(5) -0.001(5) 0.001(4) -0.003(4)

loop_
_atom_site_label
_atom_site_fract_x
_atom_site_fract_y
_atom_site_fract_z
_atom_site_U_iso_or_equiv
_atom_site_thermal_displace_type
_atom_site_calc_flag
_atom_site_calc_attached_atom
Cu1 0.19786(9) 0.13603(4) -0.07680(8) 0.0333(2) Uij ? ?
Cl1 0.5731(3) 0.1009(2) 0.3490(3) 0.080(1) Uij ? ?
O1 0.616(1) 0.1634(4) 0.3774(7) 0.166(5) Uij ? ?
O2 0.6674(9) 0.0609(4) 0.4287(7) 0.160(4) Uij ? ?
O3 0.564(1) 0.0878(4) 0.2407(7) 0.178(5) Uij ? ?
O4 0.457(1) 0.0924(9) 0.345(1) 0.38(1) Uij ? ?
N1 0.4066(6) 0.1842(3) -0.0238(5) 0.042(2) Uij ? ?
N2 0.6138(6) 0.2177(3) 0.0671(6) 0.049(2) Uij ? ?
N3 0.2043(6) 0.1948(3) 0.0462(5) 0.037(2) Uij ? ?
N4 0.2790(6) 0.0675(3) 0.0467(5) 0.041(2) Uij ? ?
N5 0.1544(7) 0.0689(3) -0.1984(6) 0.044(2) Uij ? ?
N6 -0.1230(6) 0.2362(3) -0.3268(5) 0.045(2) Uij ? ?
N7 0.0599(6) 0.1856(3) -0.2029(5) 0.038(2) Uij ? ?
C1 0.4628(8) 0.1271(4) -0.2054(7) 0.054(3) Uij ? ?
C2 0.498(1) 0.0974(4) -0.2843(7) 0.053(3) Uij ? ?
C3 0.623(1) 0.1027(4) -0.2776(8) 0.065(4) Uij ? ?
C4 0.7192(9) 0.1363(5) -0.1875(8) 0.054(3) Uij ? ?
C5 0.6869(8) 0.1646(4) -0.1068(7) 0.052(3) Uij ? ?
C6 0.5594(8) 0.1594(4) -0.1125(7) 0.041(3) Uij ? ?
C7 0.5251(8) 0.1864(4) -0.0267(6) 0.033(3) Uij ? ?
C8 0.5500(8) 0.2369(4) 0.1307(7) 0.047(3) Uij ? ?
C9 0.4232(8) 0.2164(3) 0.0744(7) 0.042(3) Uij ? ?
C10 0.3153(9) 0.2220(4) 0.1067(7) 0.043(3) Uij ? ?
C11 0.0948(8) 0.2000(4) 0.0794(6) 0.050(3) Uij ? ?
C12 0.0355(7) 0.1335(4) 0.0789(7) 0.049(3) Uij ? ?
C13 0.1341(9) 0.0833(4) 0.1492(7) 0.055(3) Uij ? ?
C14 0.1841(8) 0.0369(4) 0.0856(7) 0.056(3) Uij ? ?
C15 0.3532(8) 0.0168(4) 0.0167(7) 0.048(3) Uij ? ?
C16 0.2686(8) -0.0249(4) -0.0831(7) 0.048(3) Uij ? ?
C17 0.2230(8) 0.0082(4) -0.1966(7) 0.054(3) Uij ? ?
C18 0.0489(8) 0.0831(4) -0.2864(7) 0.044(3) Uij ? ?
C19 -0.0103(7) 0.1446(4) -0.2921(6) 0.043(3) Uij ? ?
C20 -0.1205(7) 0.1755(4) -0.3664(6) 0.046(3) Uij ? ?
C21 -0.0147(7) 0.2400(4) -0.2287(6) 0.036(3) Uij ? ?
C22 0.0279(8) 0.2995(4) -0.1617(6) 0.042(3) Uij ? ?
C23 -0.0622(9) 0.3392(4) -0.1453(7) 0.056(3) Uij ? ?
C24 -0.015(2) 0.3958(5) -0.0805(9) 0.082(5) Uij ? ?
C25 0.116(2) 0.4140(5) -0.0375(8) 0.070(5) Uij ? ?
C26 0.203(1) 0.3739(5) -0.0559(7) 0.069(4) Uij ? ?
C27 0.1632(9) 0.3180(4) -0.1166(6) 0.052(3) Uij ? ?
H1 0.3692 0.1272 -0.2097 0.0897 Uij ? ?
H2 0.4270 0.0773 -0.3443 0.0354 Uij ? ?
H3 0.6446 0.0837 -0.3338 0.0808 Uij ? ?
H4 0.8042 0.1418 -0.1880 0.0668 Uij ? ?
H5 0.7655 0.1902 -0.0504 0.0716 Uij ? ?
H6 0.7046 0.2249 0.0848 0.1312 Uij ? ?
H7 0.5944 0.2627 0.2016 0.0486 Uij ? ?
H8 0.3296 0.2455 0.1833 0.0488 Uij ? ?
H9 0.0108 0.2320 0.0095 0.0762 Uij ? ?
H10 0.1435 0.2168 0.1575 0.0201 Uij ? ?
H11 -0.0304 0.1397 0.1054 0.0200 Uij ? ?
H12 -0.0265 0.1186 -0.0092 0.0531 Uij ? ?
H13 0.1969 0.1018 0.2236 0.0496 Uij ? ?
H14 0.0934 0.0541 0.1837 0.0338 Uij ? ?
H15 0.2184 0.0008 0.1350 0.0834 Uij ? ?
H16 0.1003 0.0223 0.0129 0.0305 Uij ? ?
H17 0.3424 0.0893 0.1105 0.0691 Uij ? ?
H18 0.4024 -0.0093 0.0825 0.0277 Uij ? ?
H19 0.4207 0.0340 -0.0034 0.0367 Uij ? ?
H20 0.1926 -0.0380 -0.0732 0.1124 Uij ? ?
H21 0.3188 -0.0618 -0.0837 0.0114 Uij ? ?
H22 0.1644 -0.0196 -0.2535 0.0377 Uij ? ?
H23 0.2978 0.0171 -0.2113 0.0736 Uij ? ?
H24 0.0111 0.0531 -0.3465 0.0351 Uij ? ?
H25 -0.1815 0.1663 -0.4445 0.0470 Uij ? ?
H26 -0.1717 0.3181 -0.1784 0.0910 Uij ? ?
H27 -0.1014 0.4292 -0.0712 0.0843 Uij ? ?
H28 0.1360 0.4559 0.0132 0.0814 Uij ? ?
H29 0.2940 0.3854 -0.0255 0.0907 Uij ? ?
H30 0.2276 0.2837 -0.1325 0.0830 Uij ? ?

loop_
_atom_type_symbol
_atom_type_oxidation_number
_atom_type_number_in_cell
_atom_type_scat_dispersion_real
_atom_type_scat_dispersion_imag
_atom_type_scat_source
C 0 108 0.003 0.002 'International Tables'
H 0 120 0.000 0.000 'International Tables'
N 0 28 0.006 0.003 'International Tables'
O 0 16 0.011 0.006 'International Tables'
Cl 0 4 0.148 0.159 'International Tables'
Cu 0 4 0.320 1.265 'International Tables'

loop_
_geom_angle_atom_site_label_1
_geom_angle_atom_site_label_2
_geom_angle_atom_site_label_3
_geom_angle
_geom_angle_site_symmetry_1
_geom_angle_site_symmetry_2
_geom_angle_site_symmetry_3
_geom_angle_publ_flag
N(1) Cu(1) N(3) 78.9(2) ? ? ? yes
N(1) Cu(1) N(4) 90.6(2) ? ? ? yes
N(1) Cu(1) N(5) 113.9(2) ? ? ? yes
N(1) Cu(1) N(7) 110.2(2) ? ? ? yes
N(3) Cu(1) N(4) 86.4(2) ? ? ? yes
N(3) Cu(1) N(5) 167.0(3) ? ? ? yes
N(3) Cu(1) N(7) 95.9(2) ? ? ? yes
N(4) Cu(1) N(5) 91.1(2) ? ? ? yes
N(4) Cu(1) N(7) 159.2(2) ? ? ? yes
N(5) Cu(1) N(7) 82.0(3) ? ? ? yes
O(1) Cl(1) O(2) 107.0(5) ? ? ? yes
O(1) Cl(1) O(3) 108.8(7) ? ? ? yes
O(1) Cl(1) O(4) 111.4(9) ? ? ? yes
O(2) Cl(1) O(3) 110.3(6) ? ? ? yes
O(2) Cl(1) O(4) 112.0(9) ? ? ? yes
O(3) Cl(1) O(4) 107.2(7) ? ? ? yes
Cu(1) N(1) C(7) 150.7(5) ? ? ? yes
Cu(1) N(1) C(9) 101.9(5) ? ? ? yes
C(7) N(1) C(9) 105.1(6) ? ? ? yes
C(7) N(2) C(8) 108.5(7) ? ? ? yes
C(7) N(2) H(6) 125.2711 ? ? ? no
C(8) N(2) H(6) 126.2147 ? ? ? no
Cu(1) N(3) C(10) 117.5(6) ? ? ? yes
Cu(1) N(3) C(11) 122.2(5) ? ? ? yes
C(10) N(3) C(11) 119.6(7) ? ? ? yes
Cu(1) N(4) C(14) 114.9(5) ? ? ? yes
Cu(1) N(4) C(15) 113.1(5) ? ? ? yes
Cu(1) N(4) H(17) 106.6411 ? ? ? no
C(14) N(4) C(15) 110.0(6) ? ? ? yes
C(14) N(4) H(17) 106.3043 ? ? ? no
C(15) N(4) H(17) 105.1714 ? ? ? no
Cu(1) N(5) C(17) 129.1(5) ? ? ? yes
Cu(1) N(5) C(18) 111.8(5) ? ? ? yes
C(17) N(5) C(18) 119.1(7) ? ? ? yes
C(20) N(6) C(21) 105.1(6) ? ? ? yes
Cu(1) N(7) C(19) 109.9(5) ? ? ? yes
Cu(1) N(7) C(21) 144.1(5) ? ? ? yes
C(19) N(7) C(21) 103.4(6) ? ? ? yes
C(2) C(1) C(6) 119.9(9) ? ? ? yes
C(2) C(1) H(1) 123.9994 ? ? ? no
C(6) C(1) H(1) 116.0823 ? ? ? no
C(1) C(2) C(3) 121.0(9) ? ? ? yes
C(1) C(2) H(2) 114.4474 ? ? ? no
C(3) C(2) H(2) 124.2969 ? ? ? no
C(2) C(3) C(4) 119.6(9) ? ? ? yes
C(2) C(3) H(3) 119.9349 ? ? ? no
C(4) C(3) H(3) 120.4765 ? ? ? no
C(3) C(4) C(5) 120.0(9) ? ? ? yes
C(3) C(4) H(4) 117.5761 ? ? ? no
C(5) C(4) H(4) 122.1719 ? ? ? no
C(4) C(5) C(6) 120.9(8) ? ? ? yes
C(4) C(5) H(5) 110.5062 ? ? ? no
C(6) C(5) H(5) 128.4442 ? ? ? no
C(1) C(6) C(5) 118.3(8) ? ? ? yes
C(1) C(6) C(7) 119.9(8) ? ? ? yes
C(5) C(6) C(7) 121.8(8) ? ? ? yes
N(1) C(7) N(2) 109.9(7) ? ? ? yes
N(1) C(7) C(6) 126.7(7) ? ? ? yes
N(2) C(7) C(6) 123.5(8) ? ? ? yes
N(2) C(8) C(9) 105.8(7) ? ? ? yes
N(2) C(8) H(7) 122.6072 ? ? ? no
C(9) C(8) H(7) 131.5358 ? ? ? no
N(1) C(9) C(8) 110.7(8) ? ? ? yes
N(1) C(9) C(10) 120.5(7) ? ? ? yes
C(8) C(9) C(10) 128.7(8) ? ? ? yes
N(3) C(10) C(9) 119.5(7) ? ? ? yes
N(3) C(10) H(8) 120.2507 ? ? ? no
C(9) C(10) H(8) 120.1061 ? ? ? no
N(3) C(11) C(12) 110.2(6) ? ? ? yes
N(3) C(11) H(9) 107.4061 ? ? ? no
N(3) C(11) H(10) 99.6439 ? ? ? no
C(12) C(11) H(9) 107.4858 ? ? ? no
C(12) C(11) H(10) 111.5935 ? ? ? no
H(9) C(11) H(10) 119.9773 ? ? ? no
C(11) C(12) C(13) 114.7(7) ? ? ? yes
C(11) C(12) H(11) 106.0147 ? ? ? no
C(11) C(12) H(12) 109.5484 ? ? ? no
C(13) C(12) H(11) 110.5796 ? ? ? no
C(13) C(12) H(12) 114.4375 ? ? ? no
H(11) C(12) H(12) 100.3016 ? ? ? no
C(12) C(13) C(14) 116.4(7) ? ? ? yes
C(12) C(13) H(13) 110.7632 ? ? ? no
C(12) C(13) H(14) 110.3277 ? ? ? no
C(14) C(13) H(13) 120.2518 ? ? ? no
C(14) C(13) H(14) 102.1112 ? ? ? no
H(13) C(13) H(14) 93.5672 ? ? ? no
N(4) C(14) C(13) 113.1(7) ? ? ? yes
N(4) C(14) H(15) 114.9596 ? ? ? no
N(4) C(14) H(16) 107.4585 ? ? ? no
C(13) C(14) H(15) 105.1968 ? ? ? no
C(13) C(14) H(16) 106.4562 ? ? ? no
H(15) C(14) H(16) 109.3600 ? ? ? no
N(4) C(15) C(16) 114.6(6) ? ? ? yes
N(4) C(15) H(18) 109.4068 ? ? ? no
N(4) C(15) H(19) 113.2698 ? ? ? no
C(16) C(15) H(18) 110.8411 ? ? ? no
C(16) C(15) H(19) 104.4978 ? ? ? no
H(18) C(15) H(19) 103.5909 ? ? ? no
C(15) C(16) C(17) 114.3(7) ? ? ? yes
C(15) C(16) H(20) 108.4419 ? ? ? no
C(15) C(16) H(21) 108.7632 ? ? ? no
C(17) C(16) H(20) 107.9062 ? ? ? no
C(17) C(16) H(21) 108.8197 ? ? ? no
H(20) C(16) H(21) 108.4794 ? ? ? no
N(5) C(17) C(16) 111.3(7) ? ? ? yes
N(5) C(17) H(22) 109.6812 ? ? ? no
N(5) C(17) H(23) 108.9561 ? ? ? no
C(16) C(17) H(22) 109.7761 ? ? ? no
C(16) C(17) H(23) 108.3320 ? ? ? no
H(22) C(17) H(23) 108.7723 ? ? ? no
N(5) C(18) C(19) 118.8(7) ? ? ? yes
N(5) C(18) H(24) 120.7613 ? ? ? no
C(19) C(18) H(24) 120.3961 ? ? ? no
N(7) C(19) C(18) 114.9(7) ? ? ? yes
N(7) C(19) C(20) 109.1(7) ? ? ? yes
C(18) C(19) C(20) 135.9(8) ? ? ? yes
N(6) C(20) C(19) 108.7(7) ? ? ? yes
N(6) C(20) H(25) 117.3157 ? ? ? no
C(19) C(20) H(25) 132.3206 ? ? ? no
N(6) C(21) N(7) 113.5(7) ? ? ? yes
N(6) C(21) C(22) 123.5(7) ? ? ? yes
N(7) C(21) C(22) 122.7(7) ? ? ? yes
C(21) C(22) C(23) 121.3(8) ? ? ? yes
C(21) C(22) C(27) 119.5(7) ? ? ? yes
C(23) C(22) C(27) 119.2(8) ? ? ? yes
C(22) C(23) C(24) 118.6(10) ? ? ? yes
C(22) C(23) H(26) 115.0773 ? ? ? no
C(24) C(23) H(26) 125.8030 ? ? ? no
C(23) C(24) C(25) 122.0(10) ? ? ? yes
C(23) C(24) H(27) 114.9476 ? ? ? no
C(25) C(24) H(27) 122.8708 ? ? ? no
C(24) C(25) C(26) 117.9(10) ? ? ? yes
C(24) C(25) H(28) 112.4347 ? ? ? no
C(26) C(25) H(28) 129.2998 ? ? ? no
C(25) C(26) C(27) 122(1) ? ? ? yes
C(25) C(26) H(29) 118.7351 ? ? ? no
C(27) C(26) H(29) 118.9404 ? ? ? no
C(22) C(27) C(26) 119.8(9) ? ? ? yes
C(22) C(27) H(30) 114.4394 ? ? ? no
C(26) C(27) H(30) 125.6935 ? ? ? no

loop_
_geom_bond_atom_site_label_1
_geom_bond_atom_site_label_2
_geom_bond_distance
_geom_bond_site_symmetry_1
_geom_bond_site_symmetry_2
_geom_bond_publ_flag
Cu(1) N(1) 2.354(6) ? ? yes
Cu(1) N(3) 1.995(6) ? ? yes
Cu(1) N(4) 2.053(6) ? ? yes
Cu(1) N(5) 2.014(6) ? ? yes
Cu(1) N(7) 2.000(6) ? ? yes
Cl(1) O(1) 1.379(9) ? ? yes
Cl(1) O(2) 1.399(8) ? ? yes
Cl(1) O(3) 1.402(9) ? ? yes
Cl(1) O(4) 1.29(1) ? ? yes
N(1) C(7) 1.340(9) ? ? yes
N(1) C(9) 1.388(9) ? ? yes
N(2) C(7) 1.372(9) ? ? yes
N(2) C(8) 1.362(10) ? ? yes
N(2) H(6) 0.9480 ? ? no
N(3) C(10) 1.284(9) ? ? yes
N(3) C(11) 1.462(9) ? ? yes
N(4) C(14) 1.495(9) ? ? yes
N(4) C(15) 1.490(9) ? ? yes
N(4) H(17) 0.9201 ? ? no
N(5) C(17) 1.469(9) ? ? yes
N(5) C(18) 1.284(9) ? ? yes
N(6) C(20) 1.368(10) ? ? yes
N(6) C(21) 1.342(9) ? ? yes
N(7) C(19) 1.389(9) ? ? yes
N(7) C(21) 1.358(9) ? ? yes
C(1) C(2) 1.39(1) ? ? yes
C(1) C(6) 1.41(1) ? ? yes
C(1) H(1) 1.0214 ? ? no
C(2) C(3) 1.37(1) ? ? yes
C(2) H(2) 0.9425 ? ? no
C(3) C(4) 1.40(1) ? ? yes
C(3) H(3) 0.9775 ? ? no
C(4) C(5) 1.38(1) ? ? yes
C(4) H(4) 0.9587 ? ? no
C(5) C(6) 1.40(1) ? ? yes
C(5) H(5) 1.0245 ? ? no
C(6) C(7) 1.44(1) ? ? yes
C(8) C(9) 1.36(1) ? ? yes
C(8) H(7) 1.0022 ? ? no
C(9) C(10) 1.44(1) ? ? yes
C(10) H(8) 1.0627 ? ? no
C(11) C(12) 1.53(1) ? ? yes
C(11) H(9) 1.1961 ? ? no
C(11) H(10) 0.9958 ? ? no
C(12) C(13) 1.51(1) ? ? yes
C(12) H(11) 0.9446 ? ? no
C(12) H(12) 1.1079 ? ? no
C(13) C(14) 1.52(1) ? ? yes
C(13) H(13) 1.0040 ? ? no
C(13) H(14) 0.9743 ? ? no
C(14) H(15) 0.9570 ? ? no
C(14) H(16) 1.0573 ? ? no
C(15) C(16) 1.52(1) ? ? yes
C(15) H(18) 0.9677 ? ? no
C(15) H(19) 0.9647 ? ? no
C(16) C(17) 1.51(1) ? ? yes
C(16) H(20) 0.9579 ? ? no
C(16) H(21) 0.9537 ? ? no
C(17) H(22) 0.9470 ? ? no
C(17) H(23) 0.9611 ? ? no
C(18) C(19) 1.43(1) ? ? yes
C(18) H(24) 0.9556 ? ? no
C(19) C(20) 1.364(10) ? ? yes
C(20) H(25) 0.9763 ? ? no
C(21) C(22) 1.47(1) ? ? yes
C(22) C(23) 1.38(1) ? ? yes
C(22) C(27) 1.42(1) ? ? yes
C(23) C(24) 1.41(1) ? ? yes
C(23) H(26) 1.1946 ? ? no
C(24) C(25) 1.39(1) ? ? yes
C(24) H(27) 1.2327 ? ? no
C(25) C(26) 1.37(2) ? ? yes
C(25) H(28) 1.0584 ? ? no
C(26) C(27) 1.37(1) ? ? yes
C(26) H(29) 0.9576 ? ? no
C(27) H(30) 1.0930 ? ? no
